data_2213184
loop_
_publ_author_name
'Huan-Mei Guo'
'Fang-Fang Jian'
'Pu-Su Zhao'
'Ben-Yu Huang '
'Cui-Hua Lin'

_publ_section_title
;
 3-(4-Chlorophenyl)-5-(4-methylphenyl)-1-phenyl-2-pyrazoline
;
_journal_coeditor_code BT2344
_journal_issue 5
_journal_name_full 'Acta Crystallographica Section E'
_journal_page_first o2622
_journal_page_last o2622
_journal_paper_doi 10.1107/S1600536807018867
_journal_volume 63
_journal_year 2007
_chemical_formula_iupac 'C22 H19 Cl N2'
_chemical_formula_moiety 'C22 H19 Cl N2'
_chemical_formula_sum 'C22 H19 Cl N2'
_chemical_formula_weight 346.84
_chemical_name_systematic
;
3-(4-Chlorophenyl)-5-(4-methylphenyl)-1-phenyl-2-pyrazoline
;
_space_group_IT_number 5
_symmetry_cell_setting monoclinic
_symmetry_space_group_name_Hall 'C 2y'
_symmetry_space_group_name_H-M 'C 1 2 1'
_atom_sites_solution_hydrogens geom
_atom_sites_solution_primary direct
_atom_sites_solution_secondary difmap
_audit_creation_method SHELXL-97
_cell_angle_alpha 90.00
_cell_angle_beta 96.557(8)
_cell_angle_gamma 90.00
_cell_formula_units_Z 4
_cell_length_a 23.614(11)
_cell_length_b 5.698(3)
_cell_length_c 14.232(6)
_cell_measurement_reflns_used 1354
_cell_measurement_temperature 294(2)
_cell_measurement_theta_max 20.70
_cell_measurement_theta_min 2.38
_cell_volume 1902.4(16)
_computing_cell_refinement SMART
_computing_data_collection 'SMART (Bruker, 1997)'
_computing_data_reduction 'SAINT (Bruker, 1997)'
_computing_molecular_graphics 'SHELXTL (Bruker, 1997)'
_computing_publication_material SHELXTL
_computing_structure_refinement 'SHELXL97 (Sheldrick, 1997)'
_computing_structure_solution 'SHELXS97 (Sheldrick, 1997)'
_diffrn_ambient_temperature 294(2)
_diffrn_measured_fraction_theta_full 0.986
_diffrn_measured_fraction_theta_max 0.986
_diffrn_measurement_device_type 'Bruker SMART CCD'
_diffrn_measurement_method '\f and \w'
_diffrn_radiation_monochromator graphite
_diffrn_radiation_source 'fine-focus sealed tube'
_diffrn_radiation_type MoK\a
_diffrn_radiation_wavelength 0.71073
_diffrn_reflns_av_R_equivalents 0.0533
_diffrn_reflns_av_sigmaI/netI 0.0836
_diffrn_reflns_limit_h_max 14
_diffrn_reflns_limit_h_min -29
_diffrn_reflns_limit_k_max 7
_diffrn_reflns_limit_k_min -7
_diffrn_reflns_limit_l_max 17
_diffrn_reflns_limit_l_min -14
_diffrn_reflns_number 5424
_diffrn_reflns_theta_full 26.47
_diffrn_reflns_theta_max 26.47
_diffrn_reflns_theta_min 1.44
_exptl_absorpt_coefficient_mu 0.206
_exptl_absorpt_correction_T_max 0.9599
_exptl_absorpt_correction_T_min 0.9294
_exptl_absorpt_correction_type multi-scan
_exptl_absorpt_process_details '(SADABS; Bruker, 1997)'
_exptl_crystal_colour yellow
_exptl_crystal_density_diffrn 1.211
_exptl_crystal_density_method 'not measured'
_exptl_crystal_description block
_exptl_crystal_F_000 728
_exptl_crystal_size_max 0.36
_exptl_crystal_size_mid 0.20
_exptl_crystal_size_min 0.20
_refine_diff_density_max 0.160
_refine_diff_density_min -0.216
_refine_ls_abs_structure_details 'Flack (1983), 1575 Friedel Pairs'
_refine_ls_abs_structure_Flack -0.03(10)
_refine_ls_extinction_method none
_refine_ls_goodness_of_fit_ref 0.975
_refine_ls_hydrogen_treatment constr
_refine_ls_matrix_type full
_refine_ls_number_parameters 227
_refine_ls_number_reflns 3715
_refine_ls_number_restraints 1
_refine_ls_restrained_S_all 0.975
_refine_ls_R_factor_all 0.1100
_refine_ls_R_factor_gt 0.0549
_refine_ls_shift/su_max 0.001
_refine_ls_shift/su_mean 0.000
_refine_ls_structure_factor_coef Fsqd
_refine_ls_weighting_details 'calc w=1/[\s^2^(Fo^2^)+(0.0683P)^2^] where P=(Fo^2^+2Fc^2^)/3'
_refine_ls_weighting_scheme calc
_refine_ls_wR_factor_gt 0.1185
_refine_ls_wR_factor_ref 0.1450
_reflns_number_gt 2190
_reflns_number_total 3715
_reflns_threshold_expression I>2\s(I)
_cod_data_source_file bt2344.cif
_cod_data_source_block I
_cod_depositor_comments
;
The following automatic conversions were performed:
'_symmetry_cell_setting' value 'Monoclinic' changed to 'monoclinic'
according to '/home/saulius/struct/CIF-dictionaries/cif_core.dic'
dictionary named 'cif_core.dic' version 2.4.1 from 2010-06-29.

Automatic conversion script
Id: cif_fix_enum 1527 2010-12-29 10:47:43Z saulius 

The following automatic conversions were performed:

'_symmetry_cell_setting' value 'Monoclinic' changed to 'monoclinic'
according to /home/saulius/struct/CIF-dictionaries/cif_core.dic
dictionary named 'cif_core.dic' version 2.4.1 from 2010-06-29.

Automatic conversion script
Id: cif_fix_values 1715 2011-07-08 13:25:40Z adriana 
;
_cod_original_cell_volume 1902.6(15)
_cod_original_sg_symbol_H-M C2
_cod_database_code 2213184
_cod_database_fobs_code 2213184

loop_
_symmetry_equiv_pos_as_xyz
'x, y, z'
'-x, y, -z'
'x+1/2, y+1/2, z'
'-x+1/2, y+1/2, -z'

loop_
_atom_site_type_symbol
_atom_site_label
_atom_site_fract_x
_atom_site_fract_y
_atom_site_fract_z
_atom_site_U_iso_or_equiv
_atom_site_adp_type
_atom_site_calc_flag
_atom_site_refinement_flags
_atom_site_occupancy
Cl Cl1 0.73839(4) -0.3110(2) -0.21682(6) 0.0832(4) Uani d . 1
N N1 0.57116(11) -0.0088(5) 0.12353(18) 0.0557(7) Uani d . 1
N N2 0.54873(12) -0.0243(6) 0.2088(2) 0.0673(9) Uani d . 1
C C1 0.63565(14) -0.0426(6) -0.0378(2) 0.0546(9) Uani d . 1
H H1 0.6129 0.0899 -0.0347 0.066 Uiso calc R 1
C C2 0.66528(15) -0.0759(7) -0.1148(2) 0.0584(9) Uani d . 1
H H2 0.6622 0.0336 -0.1636 0.070 Uiso calc R 1
C C3 0.69960(13) -0.2719(7) -0.1199(2) 0.0542(9) Uani d . 1
C C4 0.70369(13) -0.4384(6) -0.0491(2) 0.0549(9) Uani d . 1
H H4 0.7262 -0.5709 -0.0534 0.066 Uiso calc R 1
C C5 0.67375(13) -0.4067(6) 0.0290(2) 0.0526(8) Uani d . 1
H H5 0.6766 -0.5190 0.0768 0.063 Uiso calc R 1
C C6 0.63962(13) -0.2088(6) 0.0365(2) 0.0461(8) Uani d . 1
C C7 0.60807(13) -0.1782(6) 0.1194(2) 0.0497(8) Uani d . 1
C C8 0.61383(13) -0.3355(7) 0.2059(2) 0.0596(9) Uani d . 1
H H8A 0.6533 -0.3478 0.2334 0.071 Uiso calc R 1
H H8B 0.5991 -0.4915 0.1906 0.071 Uiso calc R 1
C C9 0.57695(13) -0.2056(7) 0.2740(2) 0.0581(9) Uani d . 1
H H9 0.5483 -0.3128 0.2943 0.070 Uiso calc R 1
C C10 0.61184(14) -0.0972(6) 0.3604(2) 0.0527(9) Uani d . 1
C C11 0.61394(16) -0.1990(7) 0.4492(3) 0.0687(10) Uani d . 1
H H11 0.5935 -0.3359 0.4568 0.082 Uiso calc R 1
C C12 0.64627(17) -0.0988(8) 0.5272(3) 0.0758(12) Uani d . 1
H H12 0.6469 -0.1711 0.5859 0.091 Uiso calc R 1
C C13 0.67719(14) 0.1039(7) 0.5199(3) 0.0641(10) Uani d . 1
C C14 0.67548(15) 0.2027(8) 0.4303(3) 0.0713(10) Uani d . 1
H H14 0.6964 0.3383 0.4225 0.086 Uiso calc R 1
C C15 0.64357(14) 0.1053(7) 0.3523(3) 0.0634(10) Uani d . 1
H H15 0.6434 0.1768 0.2935 0.076 Uiso calc R 1
C C16 0.71137(17) 0.2189(10) 0.6050(3) 0.0929(13) Uani d . 1
H H16A 0.7087 0.1247 0.6603 0.139 Uiso calc R 1
H H16B 0.6963 0.3724 0.6146 0.139 Uiso calc R 1
H H16C 0.7506 0.2318 0.5938 0.139 Uiso calc R 1
C C17 0.50758(12) 0.1382(7) 0.2305(2) 0.0576(9) Uani d . 1
C C18 0.48671(14) 0.1344(9) 0.3186(3) 0.0790(12) Uani d . 1
H H18 0.4996 0.0222 0.3635 0.095 Uiso calc R 1
C C19 0.44610(16) 0.3015(10) 0.3387(3) 0.0926(15) Uani d . 1
H H19 0.4323 0.2994 0.3973 0.111 Uiso calc R 1
C C20 0.42645(17) 0.4677(9) 0.2732(4) 0.0899(14) Uani d . 1
H H20 0.3998 0.5783 0.2879 0.108 Uiso calc R 1
C C21 0.44620(16) 0.4709(9) 0.1856(3) 0.0837(13) Uani d . 1
H H21 0.4325 0.5828 0.1411 0.100 Uiso calc R 1
C C22 0.48642(14) 0.3075(8) 0.1636(3) 0.0677(10) Uani d . 1
H H22 0.4994 0.3103 0.1043 0.081 Uiso calc R 1

loop_
_atom_site_aniso_label
_atom_site_aniso_U_11
_atom_site_aniso_U_22
_atom_site_aniso_U_33
_atom_site_aniso_U_12
_atom_site_aniso_U_13
_atom_site_aniso_U_23
Cl1 0.0870(6) 0.1050(9) 0.0608(6) -0.0051(7) 0.0219(5) -0.0197(6)
N1 0.0523(16) 0.0607(19) 0.0538(17) 0.0134(15) 0.0050(14) 0.0023(15)
N2 0.0647(18) 0.081(2) 0.0590(18) 0.0284(18) 0.0186(15) 0.0098(18)
C1 0.062(2) 0.047(2) 0.055(2) 0.0068(18) 0.0068(17) 0.0026(18)
C2 0.073(2) 0.052(2) 0.049(2) -0.006(2) 0.0048(18) 0.0021(18)
C3 0.0514(18) 0.065(2) 0.0471(18) -0.0036(19) 0.0083(15) -0.0104(19)
C4 0.0518(19) 0.052(2) 0.060(2) 0.0076(16) 0.0026(17) -0.0105(19)
C5 0.0538(17) 0.048(2) 0.055(2) 0.0078(17) 0.0040(16) 0.0055(17)
C6 0.0452(16) 0.0459(19) 0.0458(18) 0.0002(16) -0.0005(14) 0.0012(15)
C7 0.0474(17) 0.050(2) 0.0506(19) 0.0046(17) 0.0007(15) -0.0014(17)
C8 0.0660(19) 0.058(2) 0.0562(19) 0.009(2) 0.0112(16) 0.0097(19)
C9 0.0570(19) 0.058(2) 0.061(2) 0.0067(18) 0.0129(17) 0.010(2)
C10 0.0565(19) 0.050(2) 0.055(2) 0.0079(16) 0.0212(17) 0.0109(17)
C11 0.092(3) 0.055(2) 0.063(2) -0.016(2) 0.023(2) 0.008(2)
C12 0.104(3) 0.073(3) 0.052(2) -0.008(3) 0.015(2) 0.005(2)
C13 0.066(2) 0.060(3) 0.069(3) 0.001(2) 0.0210(19) -0.005(2)
C14 0.067(2) 0.058(2) 0.092(3) -0.003(2) 0.021(2) 0.012(3)
C15 0.065(2) 0.060(2) 0.067(2) -0.006(2) 0.0146(19) 0.020(2)
C16 0.100(3) 0.091(3) 0.086(3) -0.002(3) 0.007(2) -0.017(3)
C17 0.0423(16) 0.065(2) 0.065(2) 0.0058(18) 0.0028(16) -0.007(2)
C18 0.062(2) 0.099(3) 0.080(3) 0.011(2) 0.026(2) -0.002(3)
C19 0.062(2) 0.126(4) 0.095(3) 0.010(3) 0.031(2) -0.019(3)
C20 0.062(2) 0.096(4) 0.113(4) 0.025(3) 0.011(3) -0.021(3)
C21 0.066(2) 0.090(3) 0.093(3) 0.025(2) 0.000(2) -0.016(3)
C22 0.0519(19) 0.081(3) 0.067(2) 0.011(2) -0.0046(18) -0.013(2)

loop_
_atom_type_symbol
_atom_type_description
_atom_type_scat_dispersion_real
_atom_type_scat_dispersion_imag
_atom_type_scat_source
C C 0.0033 0.0000 'International Tables Vol C Tables 4.2.6.8 and 6.1.1.4'
H H 0.0000 0.0000 'International Tables Vol C Tables 4.2.6.8 and 6.1.1.4'
N N 0.0061 0.0000 'International Tables Vol C Tables 4.2.6.8 and 6.1.1.4'
Cl Cl 0.1484 0.0000 'International Tables Vol C Tables 4.2.6.8 and 6.1.1.4'

loop_
_geom_angle_atom_site_label_1
_geom_angle_atom_site_label_2
_geom_angle_atom_site_label_3
_geom_angle
C7 N1 N2 108.5(3)
N1 N2 C17 119.7(3)
N1 N2 C9 113.6(2)
C17 N2 C9 126.3(3)
C2 C1 C6 120.4(3)
C2 C1 H1 119.8
C6 C1 H1 119.8
C1 C2 C3 120.3(3)
C1 C2 H2 119.8
C3 C2 H2 119.8
C4 C3 C2 120.6(3)
C4 C3 Cl1 119.2(3)
C2 C3 Cl1 120.2(3)
C3 C4 C5 119.5(3)
C3 C4 H4 120.2
C5 C4 H4 120.2
C4 C5 C6 120.9(3)
C4 C5 H5 119.5
C6 C5 H5 119.5
C5 C6 C1 118.2(3)
C5 C6 C7 120.3(3)
C1 C6 C7 121.5(3)
N1 C7 C6 121.5(3)
N1 C7 C8 113.5(3)
C6 C7 C8 124.9(3)
C7 C8 C9 102.6(3)
C7 C8 H8A 111.2
C9 C8 H8A 111.2
C7 C8 H8B 111.2
C9 C8 H8B 111.2
H8A C8 H8B 109.2
N2 C9 C10 112.4(3)
N2 C9 C8 100.6(2)
C10 C9 C8 113.7(3)
N2 C9 H9 109.9
C10 C9 H9 109.9
C8 C9 H9 109.9
C11 C10 C15 117.4(4)
C11 C10 C9 121.6(3)
C15 C10 C9 121.0(3)
C10 C11 C12 120.9(3)
C10 C11 H11 119.5
C12 C11 H11 119.5
C13 C12 C11 121.9(4)
C13 C12 H12 119.0
C11 C12 H12 119.0
C12 C13 C14 116.7(4)
C12 C13 C16 122.5(4)
C14 C13 C16 120.8(4)
C15 C14 C13 121.9(4)
C15 C14 H14 119.0
C13 C14 H14 119.0
C14 C15 C10 121.1(3)
C14 C15 H15 119.4
C10 C15 H15 119.4
C13 C16 H16A 109.5
C13 C16 H16B 109.5
H16A C16 H16B 109.5
C13 C16 H16C 109.5
H16A C16 H16C 109.5
H16B C16 H16C 109.5
C18 C17 N2 120.7(3)
C18 C17 C22 118.9(3)
N2 C17 C22 120.4(3)
C17 C18 C19 119.4(4)
C17 C18 H18 120.3
C19 C18 H18 120.3
C20 C19 C18 121.1(4)
C20 C19 H19 119.4
C18 C19 H19 119.4
C19 C20 C21 120.0(4)
C19 C20 H20 120.0
C21 C20 H20 120.0
C20 C21 C22 120.3(4)
C20 C21 H21 119.8
C22 C21 H21 119.8
C21 C22 C17 120.3(4)
C21 C22 H22 119.8
C17 C22 H22 119.8

loop_
_geom_bond_atom_site_label_1
_geom_bond_atom_site_label_2
_geom_bond_distance
Cl1 C3 1.755(3)
N1 C7 1.306(4)
N1 N2 1.382(4)
N2 C17 1.402(4)
N2 C9 1.493(4)
C1 C2 1.379(4)
C1 C6 1.415(4)
C1 H1 0.9300
C2 C3 1.387(5)
C2 H2 0.9300
C3 C4 1.379(5)
C4 C5 1.396(4)
C4 H4 0.9300
C5 C6 1.398(4)
C5 H5 0.9300
C6 C7 1.476(4)
C7 C8 1.517(4)
C8 C9 1.561(4)
C8 H8A 0.9700
C8 H8B 0.9700
C9 C10 1.530(5)
C9 H9 0.9800
C10 C11 1.386(5)
C10 C15 1.388(5)
C11 C12 1.396(5)
C11 H11 0.9300
C12 C13 1.377(5)
C12 H12 0.9300
C13 C14 1.390(5)
C13 C16 1.525(5)
C14 C15 1.384(5)
C14 H14 0.9300
C15 H15 0.9300
C16 H16A 0.9600
C16 H16B 0.9600
C16 H16C 0.9600
C17 C18 1.399(5)
C17 C22 1.407(5)
C18 C19 1.404(6)
C18 H18 0.9300
C19 C20 1.372(7)
C19 H19 0.9300
C20 C21 1.380(6)
C20 H20 0.9300
C21 C22 1.391(5)
C21 H21 0.9300
C22 H22 0.9300

loop_
_geom_torsion_atom_site_label_1
_geom_torsion_atom_site_label_2
_geom_torsion_atom_site_label_3
_geom_torsion_atom_site_label_4
_geom_torsion
C7 N1 N2 C17 -179.7(3)
C7 N1 N2 C9 6.6(4)
C6 C1 C2 C3 -0.4(5)
C1 C2 C3 C4 1.3(5)
C1 C2 C3 Cl1 -178.7(3)
C2 C3 C4 C5 -1.1(5)
Cl1 C3 C4 C5 178.9(2)
C3 C4 C5 C6 0.1(5)
C4 C5 C6 C1 0.8(4)
C4 C5 C6 C7 179.8(3)
C2 C1 C6 C5 -0.6(4)
C2 C1 C6 C7 -179.6(3)
N2 N1 C7 C6 -179.9(3)
N2 N1 C7 C8 0.9(4)
C5 C6 C7 N1 -172.5(3)
C1 C6 C7 N1 6.5(5)
C5 C6 C7 C8 6.7(5)
C1 C6 C7 C8 -174.3(3)
N1 C7 C8 C9 -7.2(4)
C6 C7 C8 C9 173.6(3)
N1 N2 C9 C10 110.9(3)
C17 N2 C9 C10 -62.4(4)
N1 N2 C9 C8 -10.4(4)
C17 N2 C9 C8 176.3(3)
C7 C8 C9 N2 9.7(3)
C7 C8 C9 C10 -110.7(3)
N2 C9 C10 C11 142.3(3)
C8 C9 C10 C11 -104.2(4)
N2 C9 C10 C15 -39.0(4)
C8 C9 C10 C15 74.5(4)
C15 C10 C11 C12 0.8(5)
C9 C10 C11 C12 179.6(3)
C10 C11 C12 C13 0.1(6)
C11 C12 C13 C14 -1.0(6)
C11 C12 C13 C16 178.3(4)
C12 C13 C14 C15 1.1(6)
C16 C13 C14 C15 -178.2(3)
C13 C14 C15 C10 -0.2(6)
C11 C10 C15 C14 -0.7(5)
C9 C10 C15 C14 -179.6(3)
N1 N2 C17 C18 -176.2(3)
C9 N2 C17 C18 -3.3(5)
N1 N2 C17 C22 4.0(5)
C9 N2 C17 C22 176.9(3)
N2 C17 C18 C19 179.1(4)
C22 C17 C18 C19 -1.1(5)
C17 C18 C19 C20 0.2(6)
C18 C19 C20 C21 0.7(7)
C19 C20 C21 C22 -0.6(7)
C20 C21 C22 C17 -0.3(6)
C18 C17 C22 C21 1.2(5)
N2 C17 C22 C21 -179.1(3)

loop_
_cod_related_entry_id
_cod_related_entry_database
_cod_related_entry_code
1 ChemSpider 21185200
